data_4105408
loop_
_publ_author_name
'William J. Evans'
'Christopher A. Traina'
'Joseph W. Ziller'

_publ_section_title
;
 Synthesis of Heteroleptic Uranium (\m-\h6:\h6-C6H6)2- Sandwich Complexes
 via Facile Displacement of (\h5-C5Me5)1- by Ligands of Lower Hapticity
 and Their Conversion to Heteroleptic Bis(imido) Compounds
;
_journal_name_full 'Journal of the American Chemical Society'
_journal_page_first 17473
_journal_page_last 17481
_journal_paper_doi 10.1021/ja9075259
_journal_volume 131
_journal_year 2009
_chemical_formula_sum 'C56 H82 O2 U2'
_chemical_formula_weight 1263.28
_chemical_name_systematic
; 
 ? 
;
_space_group_IT_number 14
_symmetry_cell_setting monoclinic
_symmetry_space_group_name_Hall '-P 2ybc'
_symmetry_space_group_name_H-M 'P 1 21/c 1'
_atom_sites_solution_hydrogens geom
_atom_sites_solution_primary direct
_atom_sites_solution_secondary difmap
_audit_creation_method SHELXTL
_cell_angle_alpha 90.00
_cell_angle_beta 90.3839(19)
_cell_angle_gamma 90.00
_cell_formula_units_Z 2
_cell_length_a 11.0169(17)
_cell_length_b 17.007(3)
_cell_length_c 13.543(2)
_cell_measurement_reflns_used 9897
_cell_measurement_temperature 103(2)
_cell_measurement_theta_max 26.41
_cell_measurement_theta_min 2.20
_cell_volume 2537.4(7)
_computing_cell_refinement 'Bruker SMART APEX2/SAINT'
_computing_data_collection 'Bruker SMART APEX2'
_computing_data_reduction 'Bruker SAINT'
_computing_molecular_graphics 'Bruker SHELXTL'
_computing_publication_material 'Bruker SHELXTL'
_computing_structure_refinement 'Bruker SHELXTL'
_computing_structure_solution 'Bruker SHELXTL'
_diffrn_ambient_temperature 103(2)
_diffrn_measured_fraction_theta_full 0.997
_diffrn_measured_fraction_theta_max 0.997
_diffrn_measurement_device_type 'Bruker SMART APEX II CCD'
_diffrn_measurement_method 'phi and omega'
_diffrn_radiation_monochromator graphite
_diffrn_radiation_source 'fine-focus sealed tube'
_diffrn_radiation_type MoK\a
_diffrn_radiation_wavelength 0.71073
_diffrn_reflns_av_R_equivalents 0.0433
_diffrn_reflns_av_sigmaI/netI 0.0323
_diffrn_reflns_limit_h_max 13
_diffrn_reflns_limit_h_min -13
_diffrn_reflns_limit_k_max 21
_diffrn_reflns_limit_k_min -21
_diffrn_reflns_limit_l_max 16
_diffrn_reflns_limit_l_min -16
_diffrn_reflns_number 26811
_diffrn_reflns_theta_full 26.41
_diffrn_reflns_theta_max 26.41
_diffrn_reflns_theta_min 1.85
_exptl_absorpt_coefficient_mu 6.413
_exptl_absorpt_correction_T_max 0.6054
_exptl_absorpt_correction_T_min 0.3461
_exptl_absorpt_correction_type multi-scan
_exptl_absorpt_process_details 'Bruker SADABS'
_exptl_crystal_colour brown
_exptl_crystal_density_diffrn 1.653
_exptl_crystal_density_meas ?
_exptl_crystal_description block
_exptl_crystal_F_000 1236
_exptl_crystal_size_max 0.21
_exptl_crystal_size_mid 0.17
_exptl_crystal_size_min 0.09
_refine_diff_density_max 3.305
_refine_diff_density_min -4.523
_refine_diff_density_rms 0.230
_refine_ls_extinction_method none
_refine_ls_goodness_of_fit_ref 1.220
_refine_ls_hydrogen_treatment constr
_refine_ls_matrix_type full
_refine_ls_number_parameters 288
_refine_ls_number_reflns 5199
_refine_ls_number_restraints 0
_refine_ls_restrained_S_all 1.220
_refine_ls_R_factor_all 0.0649
_refine_ls_R_factor_gt 0.0552
_refine_ls_shift/su_max 0.000
_refine_ls_shift/su_mean 0.000
_refine_ls_structure_factor_coef Fsqd
_refine_ls_weighting_details 'calc w=1/[\s^2^(Fo^2^)+(0.0288P)^2^+69.1063P] where P=(Fo^2^+2Fc^2^)/3'
_refine_ls_weighting_scheme calc
_refine_ls_wR_factor_gt 0.1362
_refine_ls_wR_factor_ref 0.1450
_reflns_number_gt 4590
_reflns_number_total 5199
_reflns_threshold_expression >2sigma(I)
_cod_data_source_file ja9075259_si_002_2.cif
_cod_data_source_block cat11
_cod_depositor_comments
;
The following automatic conversions were performed:

'_exptl_crystal_density_meas' value 'n/a' was changed to '?' - the
value is perceived as not measured.

Automatic conversion script
Id: cif_fix_values 3008 2015-01-20 13:52:24Z robertas 
;
_cod_original_cell_volume 2537.3(7)
_cod_database_code 4105408

loop_
_symmetry_equiv_pos_as_xyz
'x, y, z'
'-x, y+1/2, -z+1/2'
'-x, -y, -z'
'x, -y-1/2, z-1/2'

loop_
_atom_site_label
_atom_site_type_symbol
_atom_site_fract_x
_atom_site_fract_y
_atom_site_fract_z
_atom_site_U_iso_or_equiv
_atom_site_adp_type
_atom_site_occupancy
_atom_site_symmetry_multiplicity
_atom_site_calc_flag
_atom_site_refinement_flags
_atom_site_disorder_assembly
_atom_site_disorder_group
U1 U -0.00928(5) 0.07459(2) 0.37378(3) 0.01612(14) Uani 0.95 1 d P . .
U1B U 0.0610(14) 0.0747(7) 0.3707(8) 0.036(2) Uiso 0.05 1 d P A 2
O1 O -0.1847(7) 0.1133(5) 0.3244(6) 0.0261(18) Uani 1 1 d . . .
C1 C 0.1291(12) 0.0916(8) 0.2055(10) 0.035(3) Uani 1 1 d . . .
C2 C 0.2141(11) 0.0699(8) 0.2806(10) 0.031(3) Uani 1 1 d . . .
C3 C 0.2234(12) 0.1300(8) 0.3447(10) 0.032(3) Uani 1 1 d . . .
C4 C 0.1459(12) 0.1926(8) 0.3170(10) 0.032(3) Uani 1 1 d . . .
C5 C 0.0869(12) 0.1680(8) 0.2282(10) 0.035(3) Uani 1 1 d . . .
C6 C 0.1089(15) 0.0469(11) 0.1124(14) 0.061(5) Uani 1 1 d . . .
H6A H 0.0369 0.0676 0.0782 0.091 Uiso 1 1 calc R . .
H6B H 0.0964 -0.0088 0.1278 0.091 Uiso 1 1 calc R . .
H6C H 0.1799 0.0526 0.0698 0.091 Uiso 1 1 calc R . .
C7 C 0.2918(13) -0.0041(9) 0.2778(12) 0.041(3) Uani 1 1 d . . .
H7A H 0.3419 -0.0069 0.3378 0.061 Uiso 1 1 calc R . .
H7B H 0.3444 -0.0025 0.2198 0.061 Uiso 1 1 calc R . .
H7C H 0.2392 -0.0504 0.2741 0.061 Uiso 1 1 calc R . .
C8 C 0.3203(14) 0.1380(10) 0.4260(11) 0.045(4) Uani 1 1 d . . .
H8A H 0.3379 0.0861 0.4540 0.068 Uiso 1 1 calc R . .
H8B H 0.2903 0.1728 0.4781 0.068 Uiso 1 1 calc R . .
H8C H 0.3945 0.1602 0.3979 0.068 Uiso 1 1 calc R . .
C9 C 0.1481(15) 0.2724(9) 0.3673(15) 0.059(5) Uani 1 1 d . . .
H9A H 0.1093 0.3114 0.3242 0.088 Uiso 1 1 calc R . .
H9B H 0.2324 0.2879 0.3802 0.088 Uiso 1 1 calc R . .
H9C H 0.1041 0.2693 0.4298 0.088 Uiso 1 1 calc R . .
C10 C 0.0028(15) 0.2171(10) 0.1623(12) 0.055(4) Uani 1 1 d . . .
H10A H 0.0382 0.2219 0.0964 0.082 Uiso 1 1 calc R . .
H10B H -0.0072 0.2695 0.1912 0.082 Uiso 1 1 calc R . .
H10C H -0.0766 0.1913 0.1572 0.082 Uiso 1 1 calc R . .
C11 C -0.2924(10) 0.1383(7) 0.2819(8) 0.023(2) Uani 1 1 d . . .
C12 C -0.3432(11) 0.2104(7) 0.3137(10) 0.029(3) Uani 1 1 d . . .
C13 C -0.4481(11) 0.2374(8) 0.2648(9) 0.029(3) Uani 1 1 d . . .
H13 H -0.4819 0.2866 0.2832 0.034 Uiso 1 1 calc R . .
C14 C -0.5039(12) 0.1941(7) 0.1899(8) 0.026(2) Uani 1 1 d . . .
C15 C -0.4569(11) 0.1207(7) 0.1661(9) 0.027(3) Uani 1 1 d . . .
H15 H -0.4978 0.0893 0.1184 0.032 Uiso 1 1 calc R . .
C16 C -0.3512(11) 0.0919(7) 0.2107(9) 0.026(2) Uani 1 1 d . . .
C17 C -0.2941(11) 0.2556(7) 0.4036(10) 0.029(3) Uani 1 1 d . . .
C18 C -0.3045(13) 0.2021(8) 0.4964(10) 0.036(3) Uani 1 1 d . . .
H18A H -0.2645 0.2277 0.5527 0.054 Uiso 1 1 calc R . .
H18B H -0.2651 0.1515 0.4834 0.054 Uiso 1 1 calc R . .
H18C H -0.3903 0.1934 0.5115 0.054 Uiso 1 1 calc R . .
C19 C -0.3666(13) 0.3294(8) 0.4253(10) 0.037(3) Uani 1 1 d . . .
H19A H -0.3765 0.3601 0.3645 0.055 Uiso 1 1 calc R . .
H19B H -0.3236 0.3610 0.4748 0.055 Uiso 1 1 calc R . .
H19C H -0.4467 0.3148 0.4505 0.055 Uiso 1 1 calc R . .
C20 C -0.1616(13) 0.2819(8) 0.3855(12) 0.041(3) Uani 1 1 d . . .
H20A H -0.1612 0.3279 0.3418 0.062 Uiso 1 1 calc R . .
H20B H -0.1165 0.2389 0.3545 0.062 Uiso 1 1 calc R . .
H20C H -0.1231 0.2956 0.4486 0.062 Uiso 1 1 calc R . .
C21 C -0.3093(11) 0.0064(7) 0.1884(10) 0.029(3) Uani 1 1 d . . .
C22 C -0.1755(12) 0.0038(8) 0.1557(12) 0.042(4) Uani 1 1 d . . .
H22A H -0.1596 -0.0458 0.1214 0.063 Uiso 1 1 calc R . .
H22B H -0.1224 0.0079 0.2138 0.063 Uiso 1 1 calc R . .
H22C H -0.1594 0.0479 0.1110 0.063 Uiso 1 1 calc R . .
C23 C -0.3301(13) -0.0442(8) 0.2791(10) 0.034(3) Uani 1 1 d . . .
H23A H -0.4170 -0.0457 0.2939 0.051 Uiso 1 1 calc R . .
H23B H -0.2857 -0.0219 0.3354 0.051 Uiso 1 1 calc R . .
H23C H -0.3010 -0.0977 0.2664 0.051 Uiso 1 1 calc R . .
C24 C -0.3818(12) -0.0295(8) 0.1022(10) 0.033(3) Uani 1 1 d . . .
H24A H -0.3503 -0.0821 0.0875 0.050 Uiso 1 1 calc R . .
H24B H -0.3738 0.0040 0.0438 0.050 Uiso 1 1 calc R . .
H24C H -0.4675 -0.0334 0.1204 0.050 Uiso 1 1 calc R . .
C25 C -0.6149(12) 0.2258(10) 0.1382(11) 0.043(3) Uani 1 1 d . . .
H25A H -0.6869 0.2149 0.1781 0.064 Uiso 1 1 calc R . .
H25B H -0.6238 0.2004 0.0735 0.064 Uiso 1 1 calc R . .
H25C H -0.6064 0.2827 0.1292 0.064 Uiso 1 1 calc R . .
C26 C 0.0744(11) 0.0602(6) 0.5511(8) 0.024(2) Uani 1 1 d . . .
H26 H 0.1218 0.1004 0.5811 0.029 Uiso 1 1 calc R . .
C27 C 0.1306(10) -0.0029(7) 0.4944(9) 0.022(2) Uani 1 1 d . . .
H27 H 0.2166 -0.0071 0.4932 0.027 Uiso 1 1 calc R . .
C28 C 0.0584(11) -0.0590(6) 0.4402(8) 0.023(2) Uani 1 1 d . . .
H28 H 0.0972 -0.0958 0.3981 0.028 Uiso 1 1 calc R . .

loop_
_atom_site_aniso_label
_atom_site_aniso_U_11
_atom_site_aniso_U_22
_atom_site_aniso_U_33
_atom_site_aniso_U_23
_atom_site_aniso_U_13
_atom_site_aniso_U_12
U1 0.0198(3) 0.0186(2) 0.00992(18) 0.00146(16) 0.00001(14) 0.00027(18)
O1 0.026(4) 0.026(4) 0.027(4) 0.000(3) 0.002(3) 0.002(3)
C1 0.030(7) 0.044(8) 0.031(7) -0.001(6) 0.008(5) -0.007(6)
C2 0.026(6) 0.032(7) 0.036(7) 0.002(6) 0.004(5) -0.002(5)
C3 0.031(7) 0.032(7) 0.034(7) 0.010(6) 0.012(5) -0.001(5)
C4 0.034(7) 0.031(7) 0.030(7) 0.002(5) 0.016(5) -0.010(5)
C5 0.031(7) 0.040(8) 0.033(7) 0.012(6) 0.007(5) -0.004(6)
C6 0.046(9) 0.075(12) 0.062(11) -0.037(10) 0.023(8) -0.018(8)
C7 0.032(7) 0.044(8) 0.045(8) 0.003(7) 0.016(6) 0.000(6)
C8 0.044(8) 0.061(10) 0.031(7) 0.011(7) 0.002(6) -0.026(7)
C9 0.056(10) 0.032(8) 0.088(14) -0.009(9) 0.041(10) -0.014(7)
C10 0.048(9) 0.061(10) 0.055(9) 0.037(8) 0.025(8) 0.010(8)
C11 0.025(6) 0.028(6) 0.018(5) 0.003(5) 0.004(4) 0.003(5)
C12 0.025(6) 0.030(7) 0.033(7) 0.003(5) 0.013(5) 0.002(5)
C13 0.032(6) 0.032(6) 0.023(6) 0.007(5) 0.009(5) 0.007(5)
C14 0.032(6) 0.031(6) 0.014(5) 0.010(4) 0.007(5) 0.008(5)
C15 0.030(6) 0.029(6) 0.023(6) 0.005(5) 0.003(5) -0.001(5)
C16 0.023(6) 0.026(6) 0.029(6) 0.005(5) 0.006(5) 0.000(5)
C17 0.032(6) 0.028(6) 0.028(7) -0.001(5) 0.003(5) 0.003(5)
C18 0.045(8) 0.036(7) 0.027(7) 0.000(6) 0.002(6) 0.012(6)
C19 0.046(8) 0.035(7) 0.029(7) -0.003(6) 0.001(6) 0.008(6)
C20 0.046(8) 0.029(7) 0.049(9) -0.010(6) -0.003(7) -0.007(6)
C21 0.024(6) 0.019(6) 0.043(8) -0.001(5) 0.005(5) -0.001(5)
C22 0.031(7) 0.028(7) 0.067(11) -0.014(7) 0.011(7) -0.003(5)
C23 0.041(8) 0.030(7) 0.031(7) 0.000(5) -0.003(6) 0.000(6)
C24 0.035(7) 0.029(7) 0.035(7) 0.000(5) -0.005(6) 0.001(5)
C25 0.030(7) 0.057(9) 0.041(8) 0.005(7) 0.008(6) 0.011(6)
C26 0.034(6) 0.017(6) 0.021(6) 0.003(4) -0.005(5) -0.002(5)
C27 0.022(5) 0.027(6) 0.018(5) 0.006(4) 0.004(4) -0.002(5)
C28 0.034(6) 0.019(6) 0.016(5) 0.005(4) 0.004(5) 0.003(5)

loop_
_atom_type_symbol
_atom_type_description
_atom_type_scat_dispersion_real
_atom_type_scat_dispersion_imag
_atom_type_scat_source
C C 0.0033 0.0016 'International Tables Vol C Tables 4.2.6.8 and 6.1.1.4'
H H 0.0000 0.0000 'International Tables Vol C Tables 4.2.6.8 and 6.1.1.4'
O O 0.0106 0.0060 'International Tables Vol C Tables 4.2.6.8 and 6.1.1.4'
U U -9.6767 9.6646 'International Tables Vol C Tables 4.2.6.8 and 6.1.1.4'

loop_
_geom_angle_atom_site_label_1
_geom_angle_atom_site_label_2
_geom_angle_atom_site_label_3
_geom_angle
_geom_angle_site_symmetry_1
_geom_angle_site_symmetry_3
Cnt1 U1 O1 113.1 . .
Cnt2 U1 O1 118.1 . .
Cnt1 U1 Cnt2 128.7 . .
O1 U1 C27 83.6(3) . 3_556
O1 U1 C28 130.0(4) . .
C27 U1 C28 58.7(4) 3_556 .
O1 U1 C26 129.4(4) . .
C27 U1 C26 59.2(4) 3_556 .
C28 U1 C26 59.0(3) . .
O1 U1 C28 98.1(3) . 3_556
C27 U1 C28 32.5(4) 3_556 3_556
C28 U1 C28 68.2(4) . 3_556
C26 U1 C28 33.0(4) . 3_556
O1 U1 C27 151.8(3) . .
C27 U1 C27 68.2(4) 3_556 .
C28 U1 C27 32.5(4) . .
C26 U1 C27 32.8(4) . .
C28 U1 C27 57.6(4) 3_556 .
O1 U1 C26 98.1(3) . 3_556
C27 U1 C26 32.9(4) 3_556 3_556
C28 U1 C26 33.0(4) . 3_556
C26 U1 C26 69.6(4) . 3_556
C28 U1 C26 58.1(3) 3_556 3_556
C27 U1 C26 58.2(4) . 3_556
O1 U1 C4 104.5(4) . .
C27 U1 C4 151.1(4) 3_556 .
C28 U1 C4 124.6(4) . .
C26 U1 C4 96.3(4) . .
C28 U1 C4 118.7(4) 3_556 .
C27 U1 C4 100.3(4) . .
C26 U1 C4 157.4(4) 3_556 .
O1 U1 C5 87.1(4) . .
C27 U1 C5 170.2(4) 3_556 .
C28 U1 C5 130.8(4) . .
C26 U1 C5 125.8(4) . .
C28 U1 C5 147.1(4) 3_556 .
C27 U1 C5 120.9(4) . .
C26 U1 C5 153.5(4) 3_556 .
C4 U1 C5 30.1(4) . .
O1 U1 C3 133.3(3) . .
C27 U1 C3 139.0(4) 3_556 .
C28 U1 C3 94.9(4) . .
C26 U1 C3 80.7(4) . .
C28 U1 C3 111.9(4) 3_556 .
C27 U1 C3 73.5(4) . .
C26 U1 C3 127.8(4) 3_556 .
C4 U1 C3 29.7(4) . .
C5 U1 C3 48.5(4) . .
O1 U1 C1 102.2(4) . .
C27 U1 C1 157.2(4) 3_556 .
C28 U1 C1 102.8(4) . .
C26 U1 C1 125.6(4) . .
C28 U1 C1 158.5(4) 3_556 .
C27 U1 C1 104.1(4) . .
C26 U1 C1 124.6(4) 3_556 .
C4 U1 C1 49.2(4) . .
C5 U1 C1 29.7(4) . .
C3 U1 C1 47.9(4) . .
O1 U1 C2 131.9(4) . .
C27 U1 C2 140.9(4) 3_556 .
C28 U1 C2 82.9(4) . .
C26 U1 C2 96.2(4) . .
C28 U1 C2 129.1(4) 3_556 .
C27 U1 C2 75.3(4) . .
C26 U1 C2 113.5(4) 3_556 .
C4 U1 C2 48.6(4) . .
C5 U1 C2 48.9(4) . .
C3 U1 C2 28.1(4) . .
C1 U1 C2 29.8(4) . .
C11 O1 U1 173.5(7) . .
C5 C1 C2 107.4(12) . .
C5 C1 C6 127.3(15) . .
C2 C1 C6 124.5(14) . .
C5 C1 U1 74.5(7) . .
C2 C1 U1 75.4(7) . .
C6 C1 U1 124.4(9) . .
C3 C2 C1 108.0(12) . .
C3 C2 C7 127.2(13) . .
C1 C2 C7 124.3(13) . .
C3 C2 U1 75.4(8) . .
C1 C2 U1 74.7(7) . .
C7 C2 U1 122.4(8) . .
C2 C3 C4 111.0(13) . .
C2 C3 C8 125.4(13) . .
C4 C3 C8 122.7(13) . .
C2 C3 U1 76.5(8) . .
C4 C3 U1 74.6(7) . .
C8 C3 U1 124.7(8) . .
C3 C4 C5 105.9(12) . .
C3 C4 C9 123.1(14) . .
C5 C4 C9 130.3(14) . .
C3 C4 U1 75.7(7) . .
C5 C4 U1 75.0(7) . .
C9 C4 U1 122.4(8) . .
C1 C5 C4 107.7(12) . .
C1 C5 C10 125.0(14) . .
C4 C5 C10 127.0(14) . .
C1 C5 U1 75.8(7) . .
C4 C5 U1 74.9(7) . .
C10 C5 U1 119.9(9) . .
O1 C11 C16 120.4(10) . .
O1 C11 C12 118.6(11) . .
C16 C11 C12 121.0(11) . .
C13 C12 C11 117.7(12) . .
C13 C12 C17 119.6(11) . .
C11 C12 C17 122.5(11) . .
C14 C13 C12 121.8(12) . .
C15 C14 C13 118.8(11) . .
C15 C14 C25 121.1(12) . .
C13 C14 C25 120.1(11) . .
C14 C15 C16 121.7(12) . .
C15 C16 C11 118.7(11) . .
C15 C16 C21 119.4(11) . .
C11 C16 C21 121.6(11) . .
C19 C17 C12 112.6(11) . .
C19 C17 C20 106.9(11) . .
C12 C17 C20 110.3(10) . .
C19 C17 C18 106.6(10) . .
C12 C17 C18 108.6(10) . .
C20 C17 C18 111.8(11) . .
C23 C21 C24 108.0(10) . .
C23 C21 C22 111.5(12) . .
C24 C21 C22 105.3(11) . .
C23 C21 C16 109.0(10) . .
C24 C21 C16 111.4(10) . .
C22 C21 C16 111.5(10) . .
C27 C26 C28 117.3(10) . 3_556
C27 C26 U1 74.3(6) . .
C28 C26 U1 74.1(6) 3_556 .
C27 C26 U1 71.2(6) . 3_556
C28 C26 U1 71.3(6) 3_556 3_556
U1 C26 U1 110.4(4) . 3_556
C28 C27 C26 121.3(10) . .
C28 C27 U1 75.5(6) . 3_556
C26 C27 U1 75.9(6) . 3_556
C28 C27 U1 72.1(6) . .
C26 C27 U1 72.9(6) . .
U1 C27 U1 111.8(4) 3_556 .
C27 C28 C26 121.1(11) . 3_556
C27 C28 U1 75.5(6) . .
C26 C28 U1 75.7(6) 3_556 .
C27 C28 U1 72.0(6) . 3_556
C26 C28 U1 72.9(6) 3_556 3_556
U1 C28 U1 111.8(4) . 3_556

loop_
_geom_bond_atom_site_label_1
_geom_bond_atom_site_label_2
_geom_bond_distance
_geom_bond_site_symmetry_2
U1 Cnt1 2.488 .
U1 Cnt2 2.131 .
U1 O1 2.144(8) .
U1 C27 2.548(11) 3_556
U1 C28 2.553(11) .
U1 C26 2.578(11) .
U1 C28 2.594(11) 3_556
U1 C27 2.597(12) .
U1 C26 2.611(11) 3_556
U1 C4 2.749(12) .
U1 C5 2.749(12) .
U1 C3 2.762(13) .
U1 C1 2.765(13) .
U1 C2 2.774(12) .
O1 C11 1.383(14) .
C1 C5 1.41(2) .
C1 C2 1.426(19) .
C1 C6 1.49(2) .
C2 C3 1.345(19) .
C2 C7 1.522(19) .
C3 C4 1.413(19) .
C3 C8 1.53(2) .
C4 C5 1.43(2) .
C4 C9 1.52(2) .
C5 C10 1.53(2) .
C11 C16 1.400(17) .
C11 C12 1.417(17) .
C12 C13 1.406(18) .
C12 C17 1.535(18) .
C13 C14 1.393(18) .
C14 C15 1.389(17) .
C14 C25 1.506(17) .
C15 C16 1.397(17) .
C16 C21 1.557(16) .
C17 C19 1.517(17) .
C17 C20 1.549(18) .
C17 C18 1.556(18) .
C21 C23 1.518(18) .
C21 C24 1.536(18) .
C21 C22 1.543(17) .
C26 C27 1.460(17) .
C26 C28 1.468(16) 3_556
C26 U1 2.611(11) 3_556
C27 C28 1.440(17) .
C27 U1 2.548(11) 3_556
C28 C26 1.468(16) 3_556
C28 U1 2.594(11) 3_556
